data_7212360
loop_
_publ_author_name
'McMurtrie, John'
'Dance, Ian'

_publ_section_title
;
 Alternative metal grid structures formed by [M(terpy)2]2+ and
 [M(terpyOH)2]2+ complexes with small and large tetrahedral dianions, and
 by [Ru(terpy)2]0
;
_journal_issue 10
_journal_name_full CrystEngComm
_journal_page_first 2700
_journal_paper_doi 10.1039/b926074a
_journal_volume 12
_journal_year 2010
_chemical_formula_moiety 'C30 H21 N6 O2 Co, 1(O4 S1), 3(C2 H6 O), 4(H2 O)'
_chemical_formula_sum 'C36 H47 Co N6 O13 S'
_chemical_formula_weight 862.79
_chemical_name_systematic
;
?
;
_space_group_IT_number 14
_symmetry_cell_setting monoclinic
_symmetry_space_group_name_Hall '-P 2ybc'
_symmetry_space_group_name_H-M 'P 1 21/c 1'
_atom_sites_solution_hydrogens geom
_atom_sites_solution_primary direct
_atom_sites_solution_secondary difmap
_audit_creation_method SHELXL-97
_cell_angle_alpha 90.00
_cell_angle_beta 94.515(2)
_cell_angle_gamma 90.00
_cell_formula_units_Z 4
_cell_length_a 10.5753(8)
_cell_length_b 22.7664(17)
_cell_length_c 16.4343(12)
_cell_measurement_reflns_used 5630
_cell_measurement_temperature 173(2)
_cell_measurement_theta_max 24.066
_cell_measurement_theta_min 2.178
_cell_volume 3944.5(5)
_computing_cell_refinement 'SAINT (Bruker,1995)'
_computing_data_collection 'SMART (Bruker,1995)'
_computing_data_reduction 'SAINT and XPREP (Bruker, 1995)'
_computing_molecular_graphics
;ORTEPIII (Farrugia, 1997)
WINGX-32 (Farrugia, 1999)
;
_computing_publication_material 'enCIFer 1.0 (CCDC, 2003)'
_computing_structure_refinement 'SHELXL-97 (Sheldrick, 2008)'
_computing_structure_solution 'SIR97 (Altomare, et. al. 1997)'
_diffrn_ambient_temperature 173(2)
_diffrn_measured_fraction_theta_full 1.000
_diffrn_measured_fraction_theta_max 0.979
_diffrn_measurement_device_type 'Brucker SMART 1000 CCD'
_diffrn_measurement_method \w
_diffrn_radiation_monochromator graphite
_diffrn_radiation_source 'sealed tube'
_diffrn_radiation_type MoK\a
_diffrn_radiation_wavelength 0.71073
_diffrn_reflns_av_R_equivalents 0.0968
_diffrn_reflns_av_sigmaI/netI 0.1394
_diffrn_reflns_limit_h_max 14
_diffrn_reflns_limit_h_min -13
_diffrn_reflns_limit_k_max 29
_diffrn_reflns_limit_k_min -30
_diffrn_reflns_limit_l_max 21
_diffrn_reflns_limit_l_min -21
_diffrn_reflns_number 42481
_diffrn_reflns_theta_full 25.00
_diffrn_reflns_theta_max 28.27
_diffrn_reflns_theta_min 1.53
_diffrn_standards_decay_% 0.06
_diffrn_standards_number 187
_exptl_absorpt_coefficient_mu 0.560
_exptl_absorpt_correction_T_max 1.000
_exptl_absorpt_correction_T_min 0.9805
_exptl_absorpt_correction_type multi-scan
_exptl_absorpt_process_details 'SADABS (Sheldrick, 1999)'
_exptl_crystal_colour 'dark orange'
_exptl_crystal_density_diffrn 1.453
_exptl_crystal_density_method 'not measured'
_exptl_crystal_description 'square plate'
_exptl_crystal_F_000 1808
_exptl_crystal_size_max 0.13
_exptl_crystal_size_mid 0.12
_exptl_crystal_size_min 0.02
_refine_diff_density_max 0.636
_refine_diff_density_min -0.426
_refine_diff_density_rms 0.071
_refine_ls_extinction_method none
_refine_ls_goodness_of_fit_ref 1.009
_refine_ls_hydrogen_treatment mixed
_refine_ls_matrix_type full
_refine_ls_number_parameters 552
_refine_ls_number_reflns 9553
_refine_ls_number_restraints 27
_refine_ls_restrained_S_all 1.020
_refine_ls_R_factor_all 0.1277
_refine_ls_R_factor_gt 0.0522
_refine_ls_shift/su_max 0.006
_refine_ls_shift/su_mean 0.000
_refine_ls_structure_factor_coef Fsqd
_refine_ls_weighting_details 'calc w=1/[\s^2^(Fo^2^)+(0.0050P)^2^+0.5000P] where P=(Fo^2^+2Fc^2^)/3'
_refine_ls_weighting_scheme calc
_refine_ls_wR_factor_gt 0.0692
_refine_ls_wR_factor_ref 0.0772
_reflns_number_gt 4850
_reflns_number_total 9553
_reflns_threshold_expression >2sigma(I)
_cod_data_source_file b926074a.txt
_cod_data_source_block 4
_cod_original_sg_symbol_H-M P21/c
_cod_database_code 7212360

loop_
_symmetry_equiv_pos_as_xyz
'x, y, z'
'-x, y+1/2, -z+1/2'
'-x, -y, -z'
'x, -y-1/2, z-1/2'

loop_
_atom_site_label
_atom_site_type_symbol
_atom_site_fract_x
_atom_site_fract_y
_atom_site_fract_z
_atom_site_U_iso_or_equiv
_atom_site_adp_type
_atom_site_occupancy
_atom_site_symmetry_multiplicity
_atom_site_calc_flag
_atom_site_refinement_flags
_atom_site_disorder_assembly
_atom_site_disorder_group
Co1 Co 0.03910(4) 0.384784(17) 0.25710(2) 0.02141(11) Uani 1 1 d . . .
S1 S 0.49857(8) 0.63485(3) 0.09808(5) 0.0286(2) Uani 1 1 d . . .
O1 O 0.0768(2) 0.59712(8) 0.46514(12) 0.0351(6) Uani 1 1 d . . .
O2 O 0.0641(2) 0.18213(9) 0.03309(13) 0.0375(6) Uani 1 1 d D . .
H2O H 0.008(2) 0.1484(8) 0.0379(17) 0.045 Uiso 1 1 d D . .
O3 O 0.4561(2) 0.68651(9) 0.04955(13) 0.0483(7) Uani 1 1 d . . .
O4 O 0.63797(19) 0.63969(9) 0.11510(12) 0.0440(6) Uani 1 1 d . . .
O5 O 0.43842(19) 0.63527(9) 0.17644(11) 0.0400(6) Uani 1 1 d . . .
O6 O 0.46808(19) 0.58043(8) 0.05400(12) 0.0332(5) Uani 1 1 d . . .
N1 N -0.0968(2) 0.42876(10) 0.19925(14) 0.0213(6) Uani 1 1 d . . .
N2 N 0.0400(2) 0.44877(9) 0.32726(14) 0.0190(6) Uani 1 1 d . . .
N3 N 0.1717(2) 0.35781(10) 0.33692(14) 0.0222(6) Uani 1 1 d . . .
N4 N -0.0852(2) 0.33675(10) 0.30502(14) 0.0227(6) Uani 1 1 d . . .
N5 N 0.0421(2) 0.32209(9) 0.18570(13) 0.0192(6) Uani 1 1 d . . .
N6 N 0.1638(2) 0.41614(10) 0.18763(13) 0.0220(6) Uani 1 1 d . . .
C1 C -0.1687(3) 0.41196(13) 0.13273(17) 0.0259(7) Uani 1 1 d . . .
H1 H -0.1520 0.3750 0.1089 0.031 Uiso 1 1 calc R . .
C2 C -0.2659(3) 0.44586(13) 0.09729(18) 0.0306(8) Uani 1 1 d . . .
H2 H -0.3155 0.4324 0.0502 0.037 Uiso 1 1 calc R . .
C3 C -0.2900(3) 0.49979(14) 0.13155(18) 0.0323(8) Uani 1 1 d . . .
H3 H -0.3554 0.5243 0.1076 0.039 Uiso 1 1 calc R . .
C4 C -0.2180(3) 0.51754(13) 0.20087(18) 0.0276(8) Uani 1 1 d . . .
H4 H -0.2348 0.5542 0.2254 0.033 Uiso 1 1 calc R . .
C5 C -0.1220(3) 0.48234(12) 0.23460(17) 0.0219(7) Uani 1 1 d . . .
C6 C -0.0384(3) 0.49452(13) 0.30803(17) 0.0214(7) Uani 1 1 d . . .
C7 C -0.0319(3) 0.54511(12) 0.35444(17) 0.0230(7) Uani 1 1 d . . .
H7 H -0.0895 0.5764 0.3417 0.028 Uiso 1 1 calc R . .
C8 C 0.0607(3) 0.55013(13) 0.42103(18) 0.0263(8) Uani 1 1 d . . .
C9 C 0.1415(3) 0.50110(12) 0.43906(17) 0.0246(7) Uani 1 1 d . . .
H9 H 0.2040 0.5026 0.4838 0.029 Uiso 1 1 calc R . .
C10 C 0.1287(3) 0.45135(12) 0.39122(17) 0.0215(7) Uani 1 1 d . . .
C11 C 0.2035(3) 0.39717(12) 0.39814(17) 0.0213(7) Uani 1 1 d . . .
C12 C 0.2975(3) 0.38477(14) 0.45896(17) 0.0293(7) Uani 1 1 d . . .
H12 H 0.3186 0.4125 0.5010 0.035 Uiso 1 1 calc R . .
C13 C 0.3605(3) 0.33156(14) 0.45788(19) 0.0342(8) Uani 1 1 d . . .
H13 H 0.4266 0.3228 0.4986 0.041 Uiso 1 1 calc R . .
C14 C 0.3264(3) 0.29137(14) 0.39724(19) 0.0344(8) Uani 1 1 d . . .
H14 H 0.3674 0.2543 0.3964 0.041 Uiso 1 1 calc R . .
C15 C 0.2322(3) 0.30581(13) 0.33779(18) 0.0294(8) Uani 1 1 d . . .
H15 H 0.2092 0.2781 0.2960 0.035 Uiso 1 1 calc R . .
C16 C -0.1479(3) 0.34987(13) 0.37018(17) 0.0266(8) Uani 1 1 d . . .
H16 H -0.1304 0.3861 0.3974 0.032 Uiso 1 1 calc R . .
C17 C -0.2370(3) 0.31275(14) 0.39931(19) 0.0352(8) Uani 1 1 d . . .
H17 H -0.2785 0.3230 0.4465 0.042 Uiso 1 1 calc R . .
C18 C -0.2651(3) 0.26067(14) 0.35929(19) 0.0378(9) Uani 1 1 d . . .
H18 H -0.3270 0.2348 0.3780 0.045 Uiso 1 1 calc R . .
C19 C -0.2013(3) 0.24650(13) 0.29079(19) 0.0313(8) Uani 1 1 d . . .
H19 H -0.2200 0.2110 0.2620 0.038 Uiso 1 1 calc R . .
C20 C -0.1108(3) 0.28456(13) 0.26509(17) 0.0244(7) Uani 1 1 d . . .
C21 C -0.0335(3) 0.27518(12) 0.19485(17) 0.0212(7) Uani 1 1 d . . .
C22 C -0.0326(3) 0.22761(12) 0.14415(17) 0.0248(7) Uani 1 1 d . . .
H22 H -0.0884 0.1955 0.1507 0.030 Uiso 1 1 calc R . .
C23 C 0.0520(3) 0.22670(13) 0.08208(18) 0.0279(8) Uani 1 1 d . . .
C24 C 0.1290(3) 0.27668(13) 0.07259(17) 0.0266(8) Uani 1 1 d . . .
H24 H 0.1853 0.2779 0.0303 0.032 Uiso 1 1 calc R . .
C25 C 0.1220(3) 0.32329(12) 0.12473(17) 0.0223(7) Uani 1 1 d . . .
C26 C 0.1932(3) 0.37910(13) 0.12629(16) 0.0218(7) Uani 1 1 d . . .
C27 C 0.2809(3) 0.39506(13) 0.07182(17) 0.0278(8) Uani 1 1 d . . .
H27 H 0.2998 0.3692 0.0291 0.033 Uiso 1 1 calc R . .
C28 C 0.3409(3) 0.44933(13) 0.08036(18) 0.0311(8) Uani 1 1 d . . .
H28 H 0.4027 0.4606 0.0444 0.037 Uiso 1 1 calc R . .
C29 C 0.3095(3) 0.48649(13) 0.14157(18) 0.0301(8) Uani 1 1 d . . .
H29 H 0.3478 0.5242 0.1476 0.036 Uiso 1 1 calc R . .
C30 C 0.2217(3) 0.46836(13) 0.19420(18) 0.0280(8) Uani 1 1 d . . .
H30 H 0.2016 0.4941 0.2368 0.034 Uiso 1 1 calc R . .
O7 O 1.0008(2) 0.63137(11) 0.19636(13) 0.0603(7) Uani 1 1 d . . .
H7O H 0.9479 0.6511 0.2204 0.072 Uiso 1 1 calc R A 1
C31A C 0.9754(4) 0.6374(2) 0.1107(2) 0.0823(15) Uani 0.50 1 d PD B 1
H31A H 1.0166 0.6732 0.0911 0.099 Uiso 0.50 1 calc PR B 1
H31B H 0.8829 0.6404 0.0965 0.099 Uiso 0.50 1 calc PR B 1
C32A C 1.0294(10) 0.5820(4) 0.0709(8) 0.079(4) Uani 0.50 1 d PDU B 1
H32A H 1.0155 0.5850 0.0114 0.118 Uiso 0.50 1 calc PR B 1
H32B H 0.9862 0.5470 0.0896 0.118 Uiso 0.50 1 calc PR B 1
H32C H 1.1205 0.5790 0.0866 0.118 Uiso 0.50 1 calc PR B 1
C31B C 0.9754(4) 0.6374(2) 0.1107(2) 0.0823(15) Uani 0.50 1 d PD B 2
H31C H 0.9710 0.6796 0.0963 0.099 Uiso 0.50 1 calc PR B 2
H31D H 0.8920 0.6195 0.0939 0.099 Uiso 0.50 1 calc PR B 2
C32B C 1.0722(10) 0.6094(5) 0.0670(7) 0.084(4) Uani 0.50 1 d PDU B 2
H32D H 1.0533 0.6151 0.0082 0.126 Uiso 0.50 1 calc PR B 2
H32E H 1.0743 0.5673 0.0794 0.126 Uiso 0.50 1 calc PR B 2
H32F H 1.1549 0.6269 0.0838 0.126 Uiso 0.50 1 calc PR B 2
O8 O 0.6547(2) 0.98932(11) -0.10579(14) 0.0663(8) Uani 1 1 d . . .
H8O H 0.6310 0.9604 -0.1348 0.080 Uiso 1 1 calc R . .
C33 C 0.5558(4) 1.03153(18) -0.1073(2) 0.0795(15) Uani 1 1 d . . .
H33A H 0.5772 1.0613 -0.0645 0.095 Uiso 1 1 calc R . .
H33B H 0.4766 1.0118 -0.0940 0.095 Uiso 1 1 calc R . .
C34 C 0.5329(4) 1.06149(18) -0.1863(2) 0.0786(14) Uani 1 1 d . . .
H34A H 0.4668 1.0913 -0.1825 0.118 Uiso 1 1 calc R . .
H34B H 0.5054 1.0328 -0.2285 0.118 Uiso 1 1 calc R . .
H34C H 0.6114 1.0804 -0.2007 0.118 Uiso 1 1 calc R . .
O9 O 0.3487(2) 0.71550(11) -0.09727(14) 0.0652(8) Uani 1 1 d . . .
H9O H 0.3727 0.7067 -0.0488 0.078 Uiso 1 1 calc R . .
C35 C 0.4242(4) 0.68348(16) -0.1525(2) 0.0589(11) Uani 1 1 d . . .
H35A H 0.3687 0.6696 -0.2000 0.071 Uiso 1 1 calc R . .
H35B H 0.4623 0.6486 -0.1242 0.071 Uiso 1 1 calc R . .
C36 C 0.5261(3) 0.72083(17) -0.1814(3) 0.0738(13) Uani 1 1 d . . .
H36A H 0.5740 0.6985 -0.2196 0.111 Uiso 1 1 calc R . .
H36B H 0.5832 0.7332 -0.1347 0.111 Uiso 1 1 calc R . .
H36C H 0.4885 0.7556 -0.2090 0.111 Uiso 1 1 calc R . .
O10 O 0.7762(2) 0.67527(11) 0.24935(14) 0.0501(7) Uani 1 1 d D . .
H101 H 0.727(2) 0.6639(13) 0.2956(11) 0.060 Uiso 1 1 d D . .
H102 H 0.724(2) 0.6674(13) 0.1987(9) 0.060 Uiso 1 1 d D . .
O11 O 0.5738(2) 0.88357(12) -0.17555(13) 0.0545(7) Uani 1 1 d D . .
H111 H 0.534(2) 0.8777(13) -0.2313(8) 0.065 Uiso 1 1 d D . .
H112 H 0.512(2) 0.8654(12) -0.1420(13) 0.065 Uiso 1 1 d D . .
O12 O 0.2411(2) 0.89778(10) -0.22712(12) 0.0390(6) Uani 1 1 d D . .
H121 H 0.3071(16) 0.8868(12) -0.2612(13) 0.047 Uiso 1 1 d D . .
H122 H 0.1579(12) 0.8886(12) -0.2526(14) 0.047 Uiso 1 1 d D . .
O13 O 0.3708(2) 0.84025(11) -0.08860(14) 0.0559(7) Uani 1 1 d D . .
H131 H 0.316(2) 0.8652(10) -0.1243(15) 0.067 Uiso 1 1 d D . .
H132 H 0.351(3) 0.7990(5) -0.0981(19) 0.067 Uiso 1 1 d D . .

loop_
_atom_site_aniso_label
_atom_site_aniso_U_11
_atom_site_aniso_U_22
_atom_site_aniso_U_33
_atom_site_aniso_U_23
_atom_site_aniso_U_13
_atom_site_aniso_U_12
Co1 0.0217(2) 0.0204(2) 0.0222(2) -0.0011(2) 0.00194(18) -0.0011(2)
S1 0.0295(5) 0.0276(5) 0.0291(5) -0.0009(4) 0.0044(4) 0.0033(4)
O1 0.0469(15) 0.0252(13) 0.0315(13) -0.0098(10) -0.0069(11) 0.0022(11)
O2 0.0436(16) 0.0251(13) 0.0450(14) -0.0153(12) 0.0114(12) -0.0072(11)
O3 0.0702(19) 0.0367(14) 0.0385(14) 0.0091(12) 0.0074(13) 0.0193(13)
O4 0.0270(14) 0.0494(15) 0.0551(15) -0.0162(13) -0.0002(12) -0.0069(11)
O5 0.0430(15) 0.0550(16) 0.0233(12) 0.0004(11) 0.0110(11) -0.0003(12)
O6 0.0327(14) 0.0298(13) 0.0369(13) -0.0072(11) 0.0004(11) -0.0064(10)
N1 0.0199(15) 0.0226(15) 0.0211(14) 0.0006(12) 0.0001(12) -0.0021(11)
N2 0.0173(14) 0.0193(14) 0.0202(14) 0.0005(11) 0.0004(12) 0.0004(11)
N3 0.0214(15) 0.0198(14) 0.0255(14) 0.0002(12) 0.0018(12) -0.0007(12)
N4 0.0218(15) 0.0248(15) 0.0214(14) -0.0020(12) 0.0008(12) 0.0013(12)
N5 0.0207(15) 0.0178(14) 0.0188(14) 0.0008(11) 0.0000(11) 0.0001(11)
N6 0.0226(15) 0.0181(14) 0.0251(15) 0.0013(12) 0.0011(12) 0.0011(11)
C1 0.029(2) 0.0267(18) 0.0215(18) -0.0030(15) 0.0006(16) -0.0057(16)
C2 0.033(2) 0.031(2) 0.0257(19) -0.0036(16) -0.0073(16) 0.0002(17)
C3 0.027(2) 0.037(2) 0.032(2) 0.0082(17) -0.0026(16) 0.0063(16)
C4 0.027(2) 0.0222(18) 0.034(2) -0.0028(15) 0.0007(16) 0.0054(15)
C5 0.0236(19) 0.0197(17) 0.0231(18) 0.0014(14) 0.0056(15) -0.0014(14)
C6 0.0210(18) 0.0240(18) 0.0195(17) 0.0016(14) 0.0038(14) -0.0008(14)
C7 0.0251(19) 0.0212(17) 0.0228(18) 0.0003(14) 0.0015(15) 0.0045(14)
C8 0.035(2) 0.0234(18) 0.0215(18) -0.0020(15) 0.0054(16) -0.0017(16)
C9 0.0250(19) 0.0259(18) 0.0223(17) -0.0028(15) -0.0017(15) -0.0012(15)
C10 0.0217(18) 0.0228(18) 0.0202(17) 0.0057(14) 0.0025(15) -0.0008(14)
C11 0.0204(18) 0.0233(18) 0.0202(17) 0.0012(14) 0.0021(14) -0.0033(14)
C12 0.033(2) 0.0287(18) 0.0253(18) -0.0014(16) -0.0028(15) -0.0014(17)
C13 0.030(2) 0.036(2) 0.035(2) 0.0062(17) -0.0094(17) 0.0051(17)
C14 0.032(2) 0.030(2) 0.040(2) 0.0031(17) -0.0029(18) 0.0076(16)
C15 0.027(2) 0.0279(19) 0.034(2) -0.0057(16) 0.0049(16) 0.0000(16)
C16 0.031(2) 0.0262(19) 0.0228(18) -0.0025(15) 0.0062(15) -0.0018(15)
C17 0.037(2) 0.039(2) 0.031(2) -0.0029(17) 0.0114(17) -0.0059(18)
C18 0.037(2) 0.038(2) 0.040(2) 0.0032(18) 0.0122(18) -0.0112(17)
C19 0.034(2) 0.0244(18) 0.036(2) -0.0037(16) 0.0065(17) -0.0065(16)
C20 0.0242(19) 0.0220(18) 0.0266(19) 0.0012(15) 0.0004(15) -0.0022(15)
C21 0.0184(18) 0.0201(17) 0.0243(18) 0.0002(14) -0.0038(14) 0.0029(14)
C22 0.0249(19) 0.0208(17) 0.0286(19) -0.0007(15) 0.0011(15) -0.0032(14)
C23 0.028(2) 0.0257(19) 0.030(2) -0.0041(16) -0.0006(16) 0.0036(15)
C24 0.0261(19) 0.0303(19) 0.0241(18) -0.0052(15) 0.0064(15) 0.0001(15)
C25 0.0218(18) 0.0212(17) 0.0235(18) 0.0030(14) -0.0005(14) 0.0019(14)
C26 0.0216(17) 0.0254(18) 0.0182(16) 0.0027(15) 0.0006(14) 0.0029(15)
C27 0.0285(19) 0.030(2) 0.0256(18) -0.0009(15) 0.0044(15) 0.0028(16)
C28 0.0221(19) 0.041(2) 0.031(2) 0.0052(17) 0.0073(16) -0.0019(16)
C29 0.027(2) 0.0286(19) 0.035(2) 0.0039(16) 0.0034(16) -0.0054(15)
C30 0.029(2) 0.0275(19) 0.0277(19) -0.0020(15) 0.0015(16) -0.0001(15)
O7 0.0480(17) 0.089(2) 0.0431(15) 0.0068(15) 0.0004(13) 0.0026(14)
C31A 0.064(3) 0.136(5) 0.046(3) 0.018(3) 0.002(2) -0.003(3)
C32A 0.066(7) 0.111(7) 0.064(6) 0.020(6) 0.042(5) 0.031(6)
C31B 0.064(3) 0.136(5) 0.046(3) 0.018(3) 0.002(2) -0.003(3)
C32B 0.069(7) 0.140(8) 0.047(5) 0.012(6) 0.031(5) 0.026(7)
O8 0.073(2) 0.0641(19) 0.0590(18) -0.0005(15) -0.0117(16) 0.0169(16)
C33 0.092(4) 0.081(3) 0.066(3) 0.017(3) 0.010(3) 0.036(3)
C34 0.072(3) 0.103(4) 0.060(3) 0.011(3) -0.001(3) 0.030(3)
O9 0.067(2) 0.082(2) 0.0467(16) 0.0074(15) 0.0078(15) 0.0276(16)
C35 0.058(3) 0.062(3) 0.055(3) 0.005(2) -0.003(2) 0.006(2)
C36 0.047(3) 0.070(3) 0.106(4) 0.003(3) 0.018(3) -0.002(2)
O10 0.0429(17) 0.0558(17) 0.0504(16) -0.0026(15) -0.0048(13) -0.0090(13)
O11 0.0518(17) 0.0756(19) 0.0358(14) -0.0006(16) 0.0019(13) -0.0098(15)
O12 0.0317(14) 0.0421(15) 0.0434(15) -0.0038(12) 0.0030(12) 0.0031(12)
O13 0.0515(18) 0.0714(19) 0.0442(16) 0.0063(15) 0.0000(13) 0.0057(16)

loop_
_atom_type_symbol
_atom_type_description
_atom_type_scat_dispersion_real
_atom_type_scat_dispersion_imag
_atom_type_scat_source
C C 0.0033 0.0016 'International Tables Vol C Tables 4.2.6.8 and 6.1.1.4'
H H 0.0000 0.0000 'International Tables Vol C Tables 4.2.6.8 and 6.1.1.4'
N N 0.0061 0.0033 'International Tables Vol C Tables 4.2.6.8 and 6.1.1.4'
O O 0.0106 0.0060 'International Tables Vol C Tables 4.2.6.8 and 6.1.1.4'
S S 0.1246 0.1234 'International Tables Vol C Tables 4.2.6.8 and 6.1.1.4'
Co Co 0.3494 0.9721 'International Tables Vol C Tables 4.2.6.8 and 6.1.1.4'

loop_
_geom_angle_atom_site_label_1
_geom_angle_atom_site_label_2
_geom_angle_atom_site_label_3
_geom_angle
N5 Co1 N2 178.30(10)
N5 Co1 N4 82.39(10)
N2 Co1 N4 99.31(10)
N5 Co1 N1 97.85(10)
N2 Co1 N1 82.34(10)
N4 Co1 N1 89.44(9)
N5 Co1 N3 97.87(10)
N2 Co1 N3 81.98(10)
N4 Co1 N3 91.37(9)
N1 Co1 N3 164.23(10)
N5 Co1 N6 82.22(10)
N2 Co1 N6 96.08(10)
N4 Co1 N6 164.59(10)
N1 Co1 N6 91.92(9)
N3 Co1 N6 91.46(9)
O6 S1 O3 111.33(13)
O6 S1 O5 110.12(12)
O3 S1 O5 109.43(13)
O6 S1 O4 109.53(12)
O3 S1 O4 107.43(13)
O5 S1 O4 108.92(12)
C23 O2 H2O 118.1(17)
C1 N1 C5 118.6(3)
C1 N1 Co1 127.2(2)
C5 N1 Co1 114.12(19)
C10 N2 C6 121.5(2)
C10 N2 Co1 119.03(19)
C6 N2 Co1 119.06(19)
C15 N3 C11 118.6(3)
C15 N3 Co1 127.1(2)
C11 N3 Co1 114.32(18)
C16 N4 C20 119.0(2)
C16 N4 Co1 126.7(2)
C20 N4 Co1 114.28(18)
C21 N5 C25 120.4(2)
C21 N5 Co1 120.00(19)
C25 N5 Co1 119.62(19)
C30 N6 C26 118.6(2)
C30 N6 Co1 127.3(2)
C26 N6 Co1 114.18(18)
N1 C1 C2 122.9(3)
N1 C1 H1 118.6
C2 C1 H1 118.6
C1 C2 C3 118.7(3)
C1 C2 H2 120.6
C3 C2 H2 120.6
C4 C3 C2 119.3(3)
C4 C3 H3 120.4
C2 C3 H3 120.4
C5 C4 C3 120.3(3)
C5 C4 H4 119.9
C3 C4 H4 119.9
C4 C5 N1 120.3(3)
C4 C5 C6 126.9(3)
N1 C5 C6 112.8(3)
N2 C6 C7 120.7(3)
N2 C6 C5 111.4(2)
C7 C6 C5 127.8(3)
C6 C7 C8 119.7(3)
C6 C7 H7 120.1
C8 C7 H7 120.1
O1 C8 C7 123.5(3)
O1 C8 C9 118.8(3)
C7 C8 C9 117.8(3)
C10 C9 C8 119.7(3)
C10 C9 H9 120.2
C8 C9 H9 120.2
N2 C10 C9 120.6(3)
N2 C10 C11 111.1(3)
C9 C10 C11 128.3(3)
N3 C11 C12 121.3(3)
N3 C11 C10 113.2(3)
C12 C11 C10 125.5(3)
C11 C12 C13 119.3(3)
C11 C12 H12 120.4
C13 C12 H12 120.4
C14 C13 C12 119.4(3)
C14 C13 H13 120.3
C12 C13 H13 120.3
C13 C14 C15 119.1(3)
C13 C14 H14 120.4
C15 C14 H14 120.4
N3 C15 C14 122.3(3)
N3 C15 H15 118.9
C14 C15 H15 118.9
N4 C16 C17 122.4(3)
N4 C16 H16 118.8
C17 C16 H16 118.8
C18 C17 C16 119.3(3)
C18 C17 H17 120.3
C16 C17 H17 120.3
C17 C18 C19 119.0(3)
C17 C18 H18 120.5
C19 C18 H18 120.5
C20 C19 C18 119.5(3)
C20 C19 H19 120.3
C18 C19 H19 120.3
N4 C20 C19 120.8(3)
N4 C20 C21 113.4(3)
C19 C20 C21 125.9(3)
N5 C21 C22 121.8(3)
N5 C21 C20 109.9(3)
C22 C21 C20 128.3(3)
C21 C22 C23 119.2(3)
C21 C22 H22 120.4
C23 C22 H22 120.4
O2 C23 C22 123.7(3)
O2 C23 C24 118.1(3)
C22 C23 C24 118.2(3)
C25 C24 C23 119.6(3)
C25 C24 H24 120.2
C23 C24 H24 120.2
N5 C25 C24 120.8(3)
N5 C25 C26 110.5(2)
C24 C25 C26 128.7(3)
N6 C26 C27 121.1(3)
N6 C26 C25 113.5(2)
C27 C26 C25 125.5(3)
C26 C27 C28 119.4(3)
C26 C27 H27 120.3
C28 C27 H27 120.3
C29 C28 C27 119.1(3)
C29 C28 H28 120.5
C27 C28 H28 120.5
C28 C29 C30 119.2(3)
C28 C29 H29 120.4
C30 C29 H29 120.4
N6 C30 C29 122.8(3)
N6 C30 H30 118.6
C29 C30 H30 118.6
C31A O7 H7O 109.5
O7 C31A C32A 107.0(6)
O7 C31A H31A 110.3
C32A C31A H31A 110.3
O7 C31A H31B 110.3
C32A C31A H31B 110.3
H31A C31A H31B 108.6
C31A C32A H32A 109.5
C31A C32A H32B 109.5
H32A C32A H32B 109.5
C31A C32A H32C 109.5
H32A C32A H32C 109.5
H32B C32A H32C 109.5
H32D C32B H32E 109.5
H32D C32B H32F 109.5
H32E C32B H32F 109.5
C33 O8 H8O 109.5
O8 C33 C34 113.6(3)
O8 C33 H33A 108.9
C34 C33 H33A 108.9
O8 C33 H33B 108.9
C34 C33 H33B 108.9
H33A C33 H33B 107.7
C33 C34 H34A 109.5
C33 C34 H34B 109.5
H34A C34 H34B 109.5
C33 C34 H34C 109.5
H34A C34 H34C 109.5
H34B C34 H34C 109.5
C35 O9 H9O 109.5
O9 C35 C36 111.2(3)
O9 C35 H35A 109.4
C36 C35 H35A 109.4
O9 C35 H35B 109.4
C36 C35 H35B 109.4
H35A C35 H35B 108.0
C35 C36 H36A 109.5
C35 C36 H36B 109.5
H36A C36 H36B 109.5
C35 C36 H36C 109.5
H36A C36 H36C 109.5
H36B C36 H36C 109.5
H101 O10 H102 107.8(18)
H111 O11 H112 102.0(17)
H121 O12 H122 111.6(17)
H131 O13 H132 110.9(19)

loop_
_geom_bond_atom_site_label_1
_geom_bond_atom_site_label_2
_geom_bond_distance
Co1 N5 1.850(2)
Co1 N2 1.857(2)
Co1 N4 1.925(2)
Co1 N1 1.938(2)
Co1 N3 1.943(2)
Co1 N6 1.947(2)
S1 O6 1.4586(19)
S1 O3 1.471(2)
S1 O5 1.4806(19)
S1 O4 1.483(2)
O1 C8 1.296(3)
O2 C23 1.308(3)
O2 H2O 0.976(10)
N1 C1 1.337(3)
N1 C5 1.386(3)
N2 C10 1.354(3)
N2 C6 1.353(3)
N3 C15 1.345(3)
N3 C11 1.369(3)
N4 C16 1.337(3)
N4 C20 1.374(3)
N5 C21 1.349(3)
N5 C25 1.361(3)
N6 C30 1.338(3)
N6 C26 1.369(3)
C1 C2 1.378(4)
C1 H1 0.9500
C2 C3 1.383(4)
C2 H2 0.9500
C3 C4 1.380(4)
C3 H3 0.9500
C4 C5 1.375(4)
C4 H4 0.9500
C5 C6 1.466(4)
C6 C7 1.380(4)
C7 C8 1.415(4)
C7 H7 0.9500
C8 C9 1.423(4)
C9 C10 1.379(4)
C9 H9 0.9500
C10 C11 1.465(4)
C11 C12 1.382(4)
C12 C13 1.383(4)
C12 H12 0.9500
C13 C14 1.380(4)
C13 H13 0.9500
C14 C15 1.380(4)
C14 H14 0.9500
C15 H15 0.9500
C16 C17 1.379(4)
C16 H16 0.9500
C17 C18 1.377(4)
C17 H17 0.9500
C18 C19 1.395(4)
C18 H18 0.9500
C19 C20 1.382(4)
C19 H19 0.9500
C20 C21 1.482(4)
C21 C22 1.367(4)
C22 C23 1.409(4)
C22 H22 0.9500
C23 C24 1.415(4)
C24 C25 1.370(4)
C24 H24 0.9500
C25 C26 1.476(4)
C26 C27 1.387(3)
C27 C28 1.391(4)
C27 H27 0.9500
C28 C29 1.375(4)
C28 H28 0.9500
C29 C30 1.381(4)
C29 H29 0.9500
C30 H30 0.9500
O7 C31A 1.420(4)
O7 H7O 0.8400
C31A C32A 1.549(7)
C31A H31A 0.9900
C31A H31B 0.9900
C32A H32A 0.9800
C32A H32B 0.9800
C32A H32C 0.9800
C32B H32D 0.9800
C32B H32E 0.9800
C32B H32F 0.9800
O8 C33 1.419(4)
O8 H8O 0.8400
C33 C34 1.470(4)
C33 H33A 0.9900
C33 H33B 0.9900
C34 H34A 0.9800
C34 H34B 0.9800
C34 H34C 0.9800
O9 C35 1.452(4)
O9 H9O 0.8400
C35 C36 1.480(4)
C35 H35A 0.9900
C35 H35B 0.9900
C36 H36A 0.9800
C36 H36B 0.9800
C36 H36C 0.9800
O10 H101 0.989(10)
O10 H102 0.980(10)
O11 H111 0.987(10)
O11 H112 0.983(10)
O12 H121 0.962(10)
O12 H122 0.967(10)
O13 H131 0.973(10)
O13 H132 0.972(10)

loop_
_geom_hbond_atom_site_label_D
_geom_hbond_atom_site_label_H
_geom_hbond_atom_site_label_A
_geom_hbond_distance_DH
_geom_hbond_distance_HA
_geom_hbond_distance_DA
_geom_hbond_angle_DHA
_geom_hbond_site_symmetry_A
O2 H2O O1 0.976(10) 1.472(11) 2.444(3) 173(3) 2_545
O7 H7O O10 0.84 1.99 2.780(3) 156.2 .
O8 H8O O11 0.84 1.95 2.773(4) 165.5 .
O9 H9O O3 0.84 1.84 2.667(3) 168.8 .
O10 H101 O11 0.989(10) 2.033(19) 2.883(3) 143(2) 4_576
O10 H102 O4 0.980(10) 1.707(12) 2.675(3) 169(3) .
O11 H111 O5 0.987(10) 1.779(12) 2.757(3) 170(2) 4_575
O11 H112 O13 0.983(10) 1.876(12) 2.847(3) 169(3) .
O12 H121 O5 0.962(10) 1.859(10) 2.820(3) 178(2) 4_575
O12 H122 O7 0.967(10) 1.857(10) 2.824(3) 178(2) 4_475
O13 H131 O12 0.973(10) 1.956(15) 2.879(3) 157(3) .
O13 H132 O9 0.972(10) 1.901(11) 2.852(4) 165(3) .

loop_
_geom_torsion_atom_site_label_1
_geom_torsion_atom_site_label_2
_geom_torsion_atom_site_label_3
_geom_torsion_atom_site_label_4
_geom_torsion
N5 Co1 N1 C1 5.6(2)
N2 Co1 N1 C1 -176.1(2)
N4 Co1 N1 C1 -76.6(2)
N3 Co1 N1 C1 -169.7(3)
N6 Co1 N1 C1 88.1(2)
N5 Co1 N1 C5 -176.87(19)
N2 Co1 N1 C5 1.42(18)
N4 Co1 N1 C5 100.89(19)
N3 Co1 N1 C5 7.8(4)
N6 Co1 N1 C5 -94.46(19)
N5 Co1 N2 C10 -80(4)
N4 Co1 N2 C10 95.5(2)
N1 Co1 N2 C10 -176.4(2)
N3 Co1 N2 C10 5.4(2)
N6 Co1 N2 C10 -85.2(2)
N5 Co1 N2 C6 93(4)
N4 Co1 N2 C6 -91.9(2)
N1 Co1 N2 C6 -3.8(2)
N3 Co1 N2 C6 178.0(2)
N6 Co1 N2 C6 87.4(2)
N5 Co1 N3 C15 -5.5(2)
N2 Co1 N3 C15 176.2(2)
N4 Co1 N3 C15 77.0(2)
N1 Co1 N3 C15 169.8(3)
N6 Co1 N3 C15 -87.9(2)
N5 Co1 N3 C11 174.98(18)
N2 Co1 N3 C11 -3.31(19)
N4 Co1 N3 C11 -102.52(19)
N1 Co1 N3 C11 -9.7(4)
N6 Co1 N3 C11 92.62(19)
N5 Co1 N4 C16 -180.0(2)
N2 Co1 N4 C16 0.2(2)
N1 Co1 N4 C16 -82.0(2)
N3 Co1 N4 C16 82.3(2)
N6 Co1 N4 C16 -177.2(3)
N5 Co1 N4 C20 -1.3(2)
N2 Co1 N4 C20 178.8(2)
N1 Co1 N4 C20 96.7(2)
N3 Co1 N4 C20 -99.1(2)
N6 Co1 N4 C20 1.5(5)
N2 Co1 N5 C21 176(43)
N4 Co1 N5 C21 0.2(2)
N1 Co1 N5 C21 -88.1(2)
N3 Co1 N5 C21 90.6(2)
N6 Co1 N5 C21 -179.0(2)
N2 Co1 N5 C25 -4(4)
N4 Co1 N5 C25 -178.9(2)
N1 Co1 N5 C25 92.7(2)
N3 Co1 N5 C25 -88.6(2)
N6 Co1 N5 C25 1.8(2)
N5 Co1 N6 C30 178.8(3)
N2 Co1 N6 C30 -1.4(3)
N4 Co1 N6 C30 176.0(3)
N1 Co1 N6 C30 81.1(2)
N3 Co1 N6 C30 -83.5(2)
N5 Co1 N6 C26 -1.54(19)
N2 Co1 N6 C26 178.30(19)
N4 Co1 N6 C26 -4.3(5)
N1 Co1 N6 C26 -99.20(19)
N3 Co1 N6 C26 96.21(19)
C5 N1 C1 C2 0.7(4)
Co1 N1 C1 C2 178.1(2)
N1 C1 C2 C3 0.4(5)
C1 C2 C3 C4 -1.3(4)
C2 C3 C4 C5 1.1(4)
C3 C4 C5 N1 0.0(4)
C3 C4 C5 C6 -179.4(3)
C1 N1 C5 C4 -0.9(4)
Co1 N1 C5 C4 -178.6(2)
C1 N1 C5 C6 178.6(2)
Co1 N1 C5 C6 0.8(3)
C10 N2 C6 C7 -1.4(4)
Co1 N2 C6 C7 -173.8(2)
C10 N2 C6 C5 177.5(2)
Co1 N2 C6 C5 5.1(3)
C4 C5 C6 N2 175.8(3)
N1 C5 C6 N2 -3.6(3)
C4 C5 C6 C7 -5.4(5)
N1 C5 C6 C7 175.2(3)
N2 C6 C7 C8 2.4(4)
C5 C6 C7 C8 -176.3(3)
C6 C7 C8 O1 176.7(3)
C6 C7 C8 C9 -2.2(4)
O1 C8 C9 C10 -177.9(3)
C7 C8 C9 C10 1.0(4)
C6 N2 C10 C9 0.2(4)
Co1 N2 C10 C9 172.6(2)
C6 N2 C10 C11 -178.5(2)
Co1 N2 C10 C11 -6.1(3)
C8 C9 C10 N2 0.0(4)
C8 C9 C10 C11 178.4(3)
C15 N3 C11 C12 1.4(4)
Co1 N3 C11 C12 -179.1(2)
C15 N3 C11 C10 -178.6(2)
Co1 N3 C11 C10 1.0(3)
N2 C10 C11 N3 3.0(3)
C9 C10 C11 N3 -175.5(3)
N2 C10 C11 C12 -176.9(3)
C9 C10 C11 C12 4.5(5)
N3 C11 C12 C13 0.0(4)
C10 C11 C12 C13 179.9(3)
C11 C12 C13 C14 -1.4(4)
C12 C13 C14 C15 1.5(5)
C11 N3 C15 C14 -1.2(4)
Co1 N3 C15 C14 179.3(2)
C13 C14 C15 N3 -0.2(5)
C20 N4 C16 C17 0.4(4)
Co1 N4 C16 C17 179.0(2)
N4 C16 C17 C18 -1.4(5)
C16 C17 C18 C19 0.8(5)
C17 C18 C19 C20 0.6(5)
C16 N4 C20 C19 1.1(4)
Co1 N4 C20 C19 -177.7(2)
C16 N4 C20 C21 -179.2(2)
Co1 N4 C20 C21 2.1(3)
C18 C19 C20 N4 -1.6(5)
C18 C19 C20 C21 178.7(3)
C25 N5 C21 C22 0.2(4)
Co1 N5 C21 C22 -179.0(2)
C25 N5 C21 C20 180.0(2)
Co1 N5 C21 C20 0.8(3)
N4 C20 C21 N5 -1.8(3)
C19 C20 C21 N5 177.9(3)
N4 C20 C21 C22 177.9(3)
C19 C20 C21 C22 -2.3(5)
N5 C21 C22 C23 1.8(4)
C20 C21 C22 C23 -177.9(3)
C21 C22 C23 O2 176.7(3)
C21 C22 C23 C24 -2.8(4)
O2 C23 C24 C25 -177.7(3)
C22 C23 C24 C25 1.8(4)
C21 N5 C25 C24 -1.2(4)
Co1 N5 C25 C24 177.9(2)
C21 N5 C25 C26 179.2(2)
Co1 N5 C25 C26 -1.7(3)
C23 C24 C25 N5 0.2(4)
C23 C24 C25 C26 179.7(3)
C30 N6 C26 C27 0.0(4)
Co1 N6 C26 C27 -179.8(2)
C30 N6 C26 C25 -179.2(2)
Co1 N6 C26 C25 1.1(3)
N5 C25 C26 N6 0.3(3)
C24 C25 C26 N6 -179.3(3)
N5 C25 C26 C27 -178.8(3)
C24 C25 C26 C27 1.6(5)
N6 C26 C27 C28 0.7(4)
C25 C26 C27 C28 179.8(3)
C26 C27 C28 C29 -1.5(4)
C27 C28 C29 C30 1.6(4)
C26 N6 C30 C29 0.2(4)
Co1 N6 C30 C29 179.8(2)
C28 C29 C30 N6 -1.0(5)
